data_1536132
loop_
_publ_author_name
'Jeitschko, W.'
'Floerke, U.'
'Scholz, U.D.'

_publ_section_title
;
 Ambient pressure synthesis, properties, and structure refinements of V P4
 and Co P2
;
_journal_name_full 'Journal of Solid State Chemistry'
_journal_page_first 320
_journal_page_last 326
_journal_volume 52
_journal_year 1984
_chemical_formula_sum 'P4 V'
_chemical_name_systematic 'V P4'
_space_group_IT_number 15
_symmetry_space_group_name_Hall '-C 2yc'
_symmetry_space_group_name_H-M 'C 1 2/c 1'
_cell_angle_alpha 90
_cell_angle_beta 110.87
_cell_angle_gamma 90
_cell_formula_units_Z 4
_cell_length_a 5.259
_cell_length_b 10.997
_cell_length_c 5.879
_cell_volume 317.694
_citation_journal_id_ASTM JSSCBI
_cod_data_source_file Jeitschko_JSSCBI_1984_603.cif
_cod_data_source_block P4V1
_cod_original_cell_volume 317.6944
_cod_original_formula_sum 'P4 V1'
_cod_database_code 1536132

loop_
_symmetry_equiv_pos_as_xyz
x,y,z
-x,y,-z+1/2
-x,-y,-z
x,-y,z-1/2
x+1/2,y+1/2,z
-x+1/2,y+1/2,-z+1/2
-x+1/2,-y+1/2,-z
x+1/2,-y+1/2,z-1/2

loop_
_atom_site_label
_atom_site_type_symbol
_atom_site_fract_x
_atom_site_fract_y
_atom_site_fract_z
_atom_site_occupancy
_atom_site_U_iso_or_equiv
P2 P 0.2757 0.22344 0.1886 1 0.0
V1 V 0 0.06271 0.25 1 0.0
P1 P 0.2767 0.09058 0.678 1 0.0
